data_4507032
loop_
_publ_author_name
'Cai, Song-Liang'
'Zheng, Sheng-Run'
'Wen, Zhen-Zhen'
'Fan, Jun'
'Zhang, Wei-Guang'

_publ_section_title
;
 A Series of New Three-Dimensional d--f Heterometallic Coordination
 Polymers with Rare 10-ConnectedbctNet Topology Based on Planar
 Hexanuclear Heterometallic Second Building Units
;
_journal_issue 11
_journal_name_full 'Crystal Growth &amp; Design'
_journal_page_first 5737
_journal_paper_doi 10.1021/cg301256g
_journal_volume 12
_journal_year 2012
_chemical_formula_moiety 'C22 H12 N5 O8 Tb Zn, 3(H2 O) '
_chemical_formula_sum 'C22 H18 N5 O11 Tb Zn'
_chemical_formula_weight 752.70
_chemical_name_systematic
; 
 ? 
;
_space_group_IT_number 14
_symmetry_cell_setting monoclinic
_symmetry_space_group_name_Hall '-P 2ybc'
_symmetry_space_group_name_H-M 'P 1 21/c 1'
_atom_sites_solution_hydrogens geom
_atom_sites_solution_primary direct
_atom_sites_solution_secondary difmap
_audit_creation_method SHELXL-97
_cell_angle_alpha 90.00
_cell_angle_beta 120.143(4)
_cell_angle_gamma 90.00
_cell_formula_units_Z 4
_cell_length_a 10.6901(12)
_cell_length_b 12.9647(15)
_cell_length_c 20.7464(18)
_cell_measurement_reflns_used 5395
_cell_measurement_temperature 298(2)
_cell_measurement_theta_max 27.84
_cell_measurement_theta_min 2.27
_cell_volume 2486.5(5)
_computing_cell_refinement 'Bruker SAINT'
_computing_data_collection 'Bruker APEX2'
_computing_data_reduction 'Bruker SAINT'
_computing_molecular_graphics 'Bruker SHELXTL'
_computing_publication_material 'Bruker SHELXTL'
_computing_structure_refinement 'SHELXL-97 (Sheldrick, 2008)'
_computing_structure_solution 'SHELXS-97 (Sheldrick, 2008)'
_diffrn_ambient_temperature 298(2)
_diffrn_measured_fraction_theta_full 0.997
_diffrn_measured_fraction_theta_max 0.997
_diffrn_radiation_monochromator graphite
_diffrn_radiation_source 'fine-focus sealed tube'
_diffrn_radiation_type MoK\a
_diffrn_radiation_wavelength 0.71073
_diffrn_reflns_av_R_equivalents 0.0428
_diffrn_reflns_av_sigmaI/netI 0.0564
_diffrn_reflns_limit_h_max 12
_diffrn_reflns_limit_h_min -13
_diffrn_reflns_limit_k_max 13
_diffrn_reflns_limit_k_min -15
_diffrn_reflns_limit_l_max 25
_diffrn_reflns_limit_l_min -22
_diffrn_reflns_number 13111
_diffrn_reflns_theta_full 26.00
_diffrn_reflns_theta_max 26.00
_diffrn_reflns_theta_min 1.94
_exptl_absorpt_coefficient_mu 3.858
_exptl_absorpt_correction_T_max 0.4707
_exptl_absorpt_correction_T_min 0.4009
_exptl_absorpt_correction_type multi-scan
_exptl_absorpt_process_details 'SADABS (Sheldrick, 1996)'
_exptl_crystal_colour colourless
_exptl_crystal_density_diffrn 2.011
_exptl_crystal_density_method 'not measured'
_exptl_crystal_description block
_exptl_crystal_F_000 1472
_exptl_crystal_size_max 0.29
_exptl_crystal_size_mid 0.24
_exptl_crystal_size_min 0.23
_refine_diff_density_max 0.906
_refine_diff_density_min -0.728
_refine_diff_density_rms 0.154
_refine_ls_extinction_method none
_refine_ls_goodness_of_fit_ref 1.080
_refine_ls_hydrogen_treatment constr
_refine_ls_matrix_type full
_refine_ls_number_parameters 361
_refine_ls_number_reflns 4860
_refine_ls_number_restraints 0
_refine_ls_restrained_S_all 1.080
_refine_ls_R_factor_all 0.0531
_refine_ls_R_factor_gt 0.0375
_refine_ls_shift/su_max 0.001
_refine_ls_shift/su_mean 0.000
_refine_ls_structure_factor_coef Fsqd
_refine_ls_weighting_details 'calc w=1/[\s^2^(Fo^2^)+(0.0256P)^2^+3.8687P] where P=(Fo^2^+2Fc^2^)/3'
_refine_ls_weighting_scheme calc
_refine_ls_wR_factor_gt 0.0744
_refine_ls_wR_factor_ref 0.0806
_reflns_number_gt 3897
_reflns_number_total 4860
_reflns_threshold_expression >2sigma(I)
_cod_data_source_file cg301256g_si_002.cif
_cod_data_source_block Tb-Zn
_cod_depositor_comments
;
The following automatic conversions were performed:

'_symmetry_cell_setting' value 'Monoclinic' changed to 'monoclinic'
according to /home/saulius/struct/CIF-dictionaries/cif_core.dic
dictionary named 'cif_core.dic' version 2.4.2 from 2011-04-26.

Automatic conversion script
Id: cif_fix_values 1891 2012-01-12 08:04:46Z andrius 
;
_cod_original_sg_symbol_H-M 'P2(1)/c  '
_cod_database_code 4507032

loop_
_symmetry_equiv_pos_as_xyz
'x, y, z'
'-x, y+1/2, -z+1/2'
'-x, -y, -z'
'x, -y-1/2, z-1/2'

loop_
_atom_site_label
_atom_site_type_symbol
_atom_site_fract_x
_atom_site_fract_y
_atom_site_fract_z
_atom_site_U_iso_or_equiv
_atom_site_adp_type
_atom_site_occupancy
_atom_site_symmetry_multiplicity
_atom_site_calc_flag
_atom_site_refinement_flags
Tb1 Tb 0.92851(3) 0.141631(19) 0.492237(13) 0.01431(9) Uani 1 1 d .
Zn1 Zn 0.96709(7) 0.15213(5) 0.72870(3) 0.01885(16) Uani 1 1 d .
O1 O 0.9774(4) 0.1108(3) 0.62583(18) 0.0157(8) Uani 1 1 d .
O2 O 1.0463(4) -0.0131(3) 0.57866(19) 0.0175(8) Uani 1 1 d .
O3 O 1.0254(5) -0.2327(3) 0.5862(2) 0.0376(12) Uani 1 1 d .
O4 O 1.0433(5) -0.3349(3) 0.6750(2) 0.0295(10) Uani 1 1 d .
O5 O 0.7612(4) 0.0099(3) 0.4774(2) 0.0308(10) Uani 1 1 d .
O6 O 1.1894(4) 0.1459(3) 0.5520(2) 0.0277(9) Uani 1 1 d .
O7 O 0.7148(4) 0.2317(3) 0.4782(2) 0.0384(12) Uani 1 1 d .
O8 O 0.6950(5) 0.1737(4) 0.3736(2) 0.0501(14) Uani 1 1 d .
N1 N 0.9941(5) -0.0105(3) 0.7367(2) 0.0188(10) Uani 1 1 d .
N2 N 1.0277(5) -0.1817(3) 0.7559(2) 0.0207(11) Uani 1 1 d .
N3 N 0.9926(5) -0.1834(4) 0.9460(3) 0.0263(12) Uani 1 1 d .
N4 N 0.2691(5) -0.1419(4) 0.3416(2) 0.0241(11) Uani 1 1 d .
N5 N 0.2073(5) 0.3286(4) 0.2864(3) 0.0309(13) Uani 1 1 d .
C1 C 1.0159(5) 0.0176(4) 0.6269(3) 0.0150(12) Uani 1 1 d .
C2 C 1.0193(6) -0.0517(4) 0.6836(3) 0.0162(12) Uani 1 1 d .
C3 C 1.0371(6) -0.1579(4) 0.6942(3) 0.0187(12) Uani 1 1 d .
C4 C 1.0386(6) -0.2465(4) 0.6490(3) 0.0232(13) Uani 1 1 d .
C5 C 0.9991(6) -0.0913(4) 0.7785(3) 0.0186(12) Uani 1 1 d .
C6 C 0.9621(6) -0.0909(4) 0.8381(3) 0.0213(13) Uani 1 1 d .
C7 C 0.8515(7) -0.0332(5) 0.8365(4) 0.0333(15) Uani 1 1 d .
H7 H 0.8016 0.0150 0.7990 0.040 Uiso 1 1 calc R
C8 C 0.8160(8) -0.0484(5) 0.8917(4) 0.0450(19) Uani 1 1 d .
H8 H 0.7455 -0.0083 0.8934 0.054 Uiso 1 1 calc R
C9 C 0.8880(8) -0.1245(5) 0.9441(4) 0.0426(18) Uani 1 1 d .
H9 H 0.8623 -0.1355 0.9802 0.051 Uiso 1 1 calc R
C10 C 1.0309(6) -0.1628(4) 0.8951(3) 0.0250(14) Uani 1 1 d .
H10 H 1.1087 -0.1990 0.8979 0.030 Uiso 1 1 calc R
C11 C 0.7268(6) -0.0786(5) 0.4489(3) 0.0221(13) Uani 1 1 d .
C12 C 0.5670(6) -0.1042(4) 0.4125(3) 0.0222(13) Uani 1 1 d .
C13 C 0.5082(7) -0.1965(5) 0.3766(3) 0.0340(16) Uani 1 1 d .
H13 H 0.5679 -0.2482 0.3759 0.041 Uiso 1 1 calc R
C14 C 0.3613(7) -0.2117(5) 0.3419(4) 0.0358(17) Uani 1 1 d .
H14 H 0.3241 -0.2740 0.3174 0.043 Uiso 1 1 calc R
C15 C 0.3276(6) -0.0548(5) 0.3787(3) 0.0324(15) Uani 1 1 d .
H15 H 0.2667 -0.0059 0.3814 0.039 Uiso 1 1 calc R
C16 C 0.4730(6) -0.0331(5) 0.4132(4) 0.0355(16) Uani 1 1 d .
H16 H 0.5075 0.0300 0.4370 0.043 Uiso 1 1 calc R
C17 C 0.6430(7) 0.2192(5) 0.4090(4) 0.0336(16) Uani 1 1 d .
C18 C 0.4898(7) 0.2591(5) 0.3653(4) 0.0318(15) Uani 1 1 d .
C19 C 0.4164(7) 0.2603(5) 0.2891(4) 0.0416(18) Uani 1 1 d .
H19 H 0.4605 0.2373 0.2629 0.050 Uiso 1 1 calc R
C20 C 0.2772(7) 0.2959(5) 0.2519(4) 0.0366(17) Uani 1 1 d .
H20 H 0.2288 0.2974 0.2001 0.044 Uiso 1 1 calc R
C21 C 0.2801(7) 0.3289(6) 0.3603(4) 0.049(2) Uani 1 1 d .
H21 H 0.2343 0.3534 0.3853 0.059 Uiso 1 1 calc R
C22 C 0.4222(8) 0.2940(6) 0.4021(4) 0.049(2) Uani 1 1 d .
H22 H 0.4699 0.2946 0.4539 0.059 Uiso 1 1 calc R
O2W O 0.4100(10) 0.9567(8) 0.7531(5) 0.185(5) Uani 1 1 d .
H2WA H 0.3926 0.9160 0.7192 0.223 Uiso 1 1 d R
H2WB H 0.4945 0.9754 0.7705 0.223 Uiso 1 1 d R
O3W O 0.464(2) 0.9504(12) 0.8987(10) 0.342(10) Uani 1 1 d .
H3WA H 0.4476 0.8887 0.9061 0.411 Uiso 1 1 d R
H3WB H 0.4699 0.9510 0.8592 0.411 Uiso 1 1 d R
O1W O 0.6845(18) 0.4517(15) 0.5199(9) 0.361(10) Uani 1 1 d .
H1WA H 0.6318 0.4951 0.4855 0.433 Uiso 1 1 d R
H1WB H 0.7284 0.4706 0.5659 0.433 Uiso 1 1 d R

loop_
_atom_site_aniso_label
_atom_site_aniso_U_11
_atom_site_aniso_U_22
_atom_site_aniso_U_33
_atom_site_aniso_U_23
_atom_site_aniso_U_13
_atom_site_aniso_U_12
Tb1 0.01458(14) 0.01589(14) 0.01338(13) 0.00019(11) 0.00771(11) 0.00227(11)
Zn1 0.0197(4) 0.0174(3) 0.0210(3) -0.0055(3) 0.0113(3) -0.0025(3)
O1 0.021(2) 0.013(2) 0.0151(18) 0.0008(15) 0.0108(16) -0.0004(15)
O2 0.021(2) 0.021(2) 0.0144(18) -0.0006(15) 0.0116(17) -0.0005(16)
O3 0.070(3) 0.025(2) 0.027(2) 0.0024(18) 0.031(2) -0.001(2)
O4 0.050(3) 0.016(2) 0.032(2) 0.0043(17) 0.027(2) 0.0051(19)
O5 0.017(2) 0.028(2) 0.045(3) -0.010(2) 0.014(2) -0.0049(18)
O6 0.017(2) 0.025(2) 0.042(2) -0.0010(19) 0.0154(19) 0.0032(18)
O7 0.025(3) 0.044(3) 0.033(3) -0.010(2) 0.004(2) 0.012(2)
O8 0.036(3) 0.073(4) 0.035(3) 0.006(2) 0.014(2) 0.022(3)
N1 0.022(3) 0.019(3) 0.019(2) 0.0031(19) 0.013(2) 0.004(2)
N2 0.027(3) 0.021(3) 0.019(2) 0.003(2) 0.015(2) 0.003(2)
N3 0.036(3) 0.023(3) 0.027(3) 0.006(2) 0.021(2) 0.004(2)
N4 0.017(3) 0.026(3) 0.026(3) -0.007(2) 0.009(2) -0.004(2)
N5 0.023(3) 0.030(3) 0.035(3) 0.004(2) 0.011(3) 0.004(2)
C1 0.014(3) 0.019(3) 0.011(3) -0.001(2) 0.005(2) 0.001(2)
C2 0.019(3) 0.016(3) 0.016(3) -0.001(2) 0.011(2) 0.000(2)
C3 0.024(3) 0.019(3) 0.016(3) 0.005(2) 0.012(2) 0.005(2)
C4 0.030(4) 0.018(3) 0.028(3) 0.002(3) 0.019(3) 0.002(3)
C5 0.024(3) 0.019(3) 0.015(3) 0.000(2) 0.011(2) 0.000(2)
C6 0.030(3) 0.017(3) 0.023(3) -0.004(2) 0.018(3) -0.005(3)
C7 0.040(4) 0.024(3) 0.044(4) 0.005(3) 0.027(3) 0.003(3)
C8 0.064(5) 0.037(4) 0.063(5) 0.012(4) 0.053(4) 0.015(4)
C9 0.062(5) 0.040(4) 0.042(4) 0.010(3) 0.039(4) 0.005(4)
C10 0.028(3) 0.024(3) 0.027(3) -0.004(2) 0.016(3) -0.002(3)
C11 0.011(3) 0.033(4) 0.019(3) 0.001(3) 0.005(2) -0.005(3)
C12 0.017(3) 0.028(3) 0.023(3) -0.002(3) 0.011(3) -0.001(2)
C13 0.025(4) 0.027(4) 0.049(4) -0.004(3) 0.018(3) 0.006(3)
C14 0.021(4) 0.028(4) 0.051(4) -0.014(3) 0.012(3) -0.004(3)
C15 0.015(3) 0.037(4) 0.042(4) -0.012(3) 0.011(3) 0.003(3)
C16 0.020(4) 0.037(4) 0.043(4) -0.014(3) 0.012(3) -0.008(3)
C17 0.033(4) 0.032(4) 0.035(4) 0.001(3) 0.016(3) 0.007(3)
C18 0.022(3) 0.033(4) 0.038(4) 0.002(3) 0.014(3) 0.006(3)
C19 0.033(4) 0.054(5) 0.033(4) 0.007(3) 0.014(3) 0.016(3)
C20 0.022(4) 0.048(4) 0.035(4) 0.012(3) 0.011(3) 0.011(3)
C21 0.026(4) 0.077(6) 0.038(4) -0.009(4) 0.010(3) 0.014(4)
C22 0.033(4) 0.079(6) 0.023(4) 0.000(4) 0.006(3) 0.010(4)
O2W 0.145(9) 0.212(11) 0.155(9) -0.090(8) 0.042(7) 0.000(7)
O3W 0.49(3) 0.226(15) 0.42(2) -0.090(15) 0.31(2) -0.079(16)
O1W 0.31(2) 0.46(3) 0.280(19) -0.002(19) 0.122(16) 0.08(2)

loop_
_atom_type_symbol
_atom_type_description
_atom_type_scat_dispersion_real
_atom_type_scat_dispersion_imag
_atom_type_scat_source
C C 0.0033 0.0016 'International Tables Vol C Tables 4.2.6.8 and 6.1.1.4'
H H 0.0000 0.0000 'International Tables Vol C Tables 4.2.6.8 and 6.1.1.4'
N N 0.0061 0.0033 'International Tables Vol C Tables 4.2.6.8 and 6.1.1.4'
O O 0.0106 0.0060 'International Tables Vol C Tables 4.2.6.8 and 6.1.1.4'
Tb Tb -0.1723 4.1537 'International Tables Vol C Tables 4.2.6.8 and 6.1.1.4'
Zn Zn 0.2839 1.4301 'International Tables Vol C Tables 4.2.6.8 and 6.1.1.4'

loop_
_geom_angle_atom_site_label_1
_geom_angle_atom_site_label_2
_geom_angle_atom_site_label_3
_geom_angle
_geom_angle_site_symmetry_1
_geom_angle_site_symmetry_3
O3 Tb1 O2 77.40(13) 3_756 3_756
O3 Tb1 O5 134.78(15) 3_756 .
O2 Tb1 O5 73.86(13) 3_756 .
O3 Tb1 O6 75.18(15) 3_756 .
O2 Tb1 O6 82.58(13) 3_756 .
O5 Tb1 O6 132.99(13) . .
O3 Tb1 O7 101.16(16) 3_756 .
O2 Tb1 O7 131.56(13) 3_756 .
O5 Tb1 O7 74.39(15) . .
O6 Tb1 O7 144.78(13) . .
O3 Tb1 O8 71.09(17) 3_756 .
O2 Tb1 O8 82.68(14) 3_756 .
O5 Tb1 O8 71.24(16) . .
O6 Tb1 O8 145.36(16) . .
O7 Tb1 O8 52.75(15) . .
O3 Tb1 N3 76.06(15) 3_756 2_756
O2 Tb1 N3 147.88(15) 3_756 2_756
O5 Tb1 N3 138.27(15) . 2_756
O6 Tb1 N3 73.42(15) . 2_756
O7 Tb1 N3 71.76(15) . 2_756
O8 Tb1 N3 105.22(16) . 2_756
O3 Tb1 O2 134.92(14) 3_756 .
O2 Tb1 O2 73.09(13) 3_756 .
O5 Tb1 O2 66.53(12) . .
O6 Tb1 O2 67.92(12) . .
O7 Tb1 O2 123.93(14) . .
O8 Tb1 O2 135.56(14) . .
N3 Tb1 O2 115.18(14) 2_756 .
O3 Tb1 O1 148.89(13) 3_756 .
O2 Tb1 O1 122.87(11) 3_756 .
O5 Tb1 O1 76.20(13) . .
O6 Tb1 O1 83.90(13) . .
O7 Tb1 O1 82.84(13) . .
O8 Tb1 O1 130.11(14) . .
N3 Tb1 O1 76.04(13) 2_756 .
O2 Tb1 O1 50.47(11) . .
O3 Tb1 Tb1 109.34(11) 3_756 3_756
O2 Tb1 Tb1 38.58(8) 3_756 3_756
O5 Tb1 Tb1 64.90(9) . 3_756
O6 Tb1 Tb1 71.24(9) . 3_756
O7 Tb1 Tb1 139.17(11) . 3_756
O8 Tb1 Tb1 112.95(11) . 3_756
N3 Tb1 Tb1 141.15(11) 2_756 3_756
O2 Tb1 Tb1 34.51(8) . 3_756
O1 Tb1 Tb1 84.63(8) . 3_756
O4 Zn1 N1 94.40(16) 2_756 .
O4 Zn1 N2 77.71(16) 2_756 2_756
N1 Zn1 N2 168.51(17) . 2_756
O4 Zn1 N4 92.60(17) 2_756 3_656
N1 Zn1 N4 93.31(17) . 3_656
N2 Zn1 N4 95.36(17) 2_756 3_656
O4 Zn1 N5 94.48(18) 2_756 4_666
N1 Zn1 N5 89.68(18) . 4_666
N2 Zn1 N5 82.71(18) 2_756 4_666
N4 Zn1 N5 172.07(19) 3_656 4_666
O4 Zn1 O1 170.91(13) 2_756 .
N1 Zn1 O1 76.60(14) . .
N2 Zn1 O1 111.38(15) 2_756 .
N4 Zn1 O1 86.72(15) 3_656 .
N5 Zn1 O1 86.84(16) 4_666 .
C1 O1 Zn1 112.2(3) . .
C1 O1 Tb1 93.1(3) . .
Zn1 O1 Tb1 154.07(16) . .
C1 O2 Tb1 152.3(3) . 3_756
C1 O2 Tb1 94.4(3) . .
Tb1 O2 Tb1 106.91(13) 3_756 .
C4 O3 Tb1 151.1(4) . 3_756
C4 O4 Zn1 118.7(4) . 2_746
C11 O5 Tb1 137.7(4) . .
C11 O6 Tb1 128.6(3) 3_756 .
C17 O7 Tb1 94.2(4) . .
C17 O8 Tb1 91.1(4) . .
C5 N1 C2 104.7(4) . .
C5 N1 Zn1 141.6(4) . .
C2 N1 Zn1 113.6(3) . .
C5 N2 C3 105.3(4) . .
C5 N2 Zn1 143.2(4) . 2_746
C3 N2 Zn1 110.6(3) . 2_746
C10 N3 C9 116.5(5) . .
C10 N3 Tb1 114.9(4) . 2_746
C9 N3 Tb1 125.9(4) . 2_746
C15 N4 C14 116.1(5) . .
C15 N4 Zn1 119.0(4) . 3_656
C14 N4 Zn1 124.2(4) . 3_656
C21 N5 C20 117.3(6) . .
C21 N5 Zn1 117.9(5) . 4_465
C20 N5 Zn1 123.3(4) . 4_465
O2 C1 O1 119.7(5) . .
O2 C1 C2 122.1(5) . .
O1 C1 C2 118.2(5) . .
N1 C2 C3 109.1(4) . .
N1 C2 C1 118.1(5) . .
C3 C2 C1 132.7(5) . .
N2 C3 C2 107.5(4) . .
N2 C3 C4 116.4(5) . .
C2 C3 C4 135.1(5) . .
O3 C4 O4 122.5(5) . .
O3 C4 C3 120.9(5) . .
O4 C4 C3 116.4(5) . .
N1 C5 N2 113.2(5) . .
N1 C5 C6 126.7(5) . .
N2 C5 C6 119.8(5) . .
C7 C6 C10 117.6(5) . .
C7 C6 C5 124.6(5) . .
C10 C6 C5 117.4(5) . .
C8 C7 C6 119.2(6) . .
C8 C7 H7 120.4 . .
C6 C7 H7 120.4 . .
C7 C8 C9 118.3(6) . .
C7 C8 H8 120.8 . .
C9 C8 H8 120.8 . .
N3 C9 C8 123.9(6) . .
N3 C9 H9 118.0 . .
C8 C9 H9 118.0 . .
N3 C10 C6 124.3(6) . .
N3 C10 H10 117.9 . .
C6 C10 H10 117.9 . .
O6 C11 O5 126.7(5) 3_756 .
O6 C11 C12 118.2(5) 3_756 .
O5 C11 C12 115.1(5) . .
C16 C12 C13 116.8(5) . .
C16 C12 C11 119.7(5) . .
C13 C12 C11 123.4(5) . .
C14 C13 C12 119.8(6) . .
C14 C13 H13 120.1 . .
C12 C13 H13 120.1 . .
N4 C14 C13 123.5(6) . .
N4 C14 H14 118.3 . .
C13 C14 H14 118.3 . .
N4 C15 C16 123.6(6) . .
N4 C15 H15 118.2 . .
C16 C15 H15 118.2 . .
C12 C16 C15 120.0(6) . .
C12 C16 H16 120.0 . .
C15 C16 H16 120.0 . .
O7 C17 O8 122.0(6) . .
O7 C17 C18 120.0(6) . .
O8 C17 C18 118.0(6) . .
C22 C18 C19 119.0(6) . .
C22 C18 C17 119.8(6) . .
C19 C18 C17 121.2(6) . .
C18 C19 C20 119.2(7) . .
C18 C19 H19 120.4 . .
C20 C19 H19 120.4 . .
N5 C20 C19 123.1(6) . .
N5 C20 H20 118.4 . .
C19 C20 H20 118.4 . .
N5 C21 C22 122.9(7) . .
N5 C21 H21 118.6 . .
C22 C21 H21 118.6 . .
C18 C22 C21 118.5(6) . .
C18 C22 H22 120.7 . .
C21 C22 H22 120.7 . .
H2WA O2W H2WB 106.7 . .
H3WA O3W H3WB 107.7 . .
H1WA O1W H1WB 120.0 . .

loop_
_geom_bond_atom_site_label_1
_geom_bond_atom_site_label_2
_geom_bond_distance
_geom_bond_site_symmetry_2
Tb1 O3 2.257(4) 3_756
Tb1 O2 2.326(3) 3_756
Tb1 O5 2.378(4) .
Tb1 O6 2.418(4) .
Tb1 O7 2.449(4) .
Tb1 O8 2.508(4) .
Tb1 N3 2.533(5) 2_756
Tb1 O2 2.561(3) .
Tb1 O1 2.581(3) .
Zn1 O4 2.063(4) 2_756
Zn1 N1 2.123(4) .
Zn1 N2 2.174(4) 2_756
Zn1 N4 2.196(5) 3_656
Zn1 N5 2.237(5) 4_666
Zn1 O1 2.256(3) .
O1 C1 1.273(6) .
O2 C1 1.262(6) .
O2 Tb1 2.326(3) 3_756
O3 C4 1.250(6) .
O3 Tb1 2.257(4) 3_756
O4 C4 1.257(6) .
O4 Zn1 2.063(4) 2_746
O5 C11 1.259(6) .
O6 C11 1.257(7) 3_756
O7 C17 1.252(7) .
O8 C17 1.267(8) .
N1 C5 1.345(6) .
N1 C2 1.366(6) .
N2 C5 1.353(7) .
N2 C3 1.370(7) .
N2 Zn1 2.174(4) 2_746
N3 C10 1.337(7) .
N3 C9 1.338(8) .
N3 Tb1 2.533(5) 2_746
N4 C15 1.333(7) .
N4 C14 1.336(7) .
N4 Zn1 2.196(5) 3_656
N5 C21 1.325(8) .
N5 C20 1.337(8) .
N5 Zn1 2.237(5) 4_465
C1 C2 1.467(7) .
C2 C3 1.392(7) .
C3 C4 1.488(7) .
C5 C6 1.475(7) .
C6 C7 1.386(8) .
C6 C10 1.391(8) .
C7 C8 1.390(9) .
C7 H7 0.9300 .
C8 C9 1.380(9) .
C8 H8 0.9300 .
C9 H9 0.9300 .
C10 H10 0.9300 .
C11 O6 1.257(7) 3_756
C11 C12 1.517(7) .
C12 C16 1.369(8) .
C12 C13 1.383(8) .
C13 C14 1.374(8) .
C13 H13 0.9300 .
C14 H14 0.9300 .
C15 C16 1.375(8) .
C15 H15 0.9300 .
C16 H16 0.9300 .
C17 C18 1.510(9) .
C18 C22 1.365(9) .
C18 C19 1.367(8) .
C19 C20 1.367(8) .
C19 H19 0.9300 .
C20 H20 0.9300 .
C21 C22 1.393(9) .
C21 H21 0.9300 .
C22 H22 0.9300 .
O2W H2WA 0.8230 .
O2W H2WB 0.8238 .
O3W H3WA 0.8500 .
O3W H3WB 0.8500 .
O1W H1WA 0.8600 .
O1W H1WB 0.8600 .

loop_
_geom_torsion_atom_site_label_1
_geom_torsion_atom_site_label_2
_geom_torsion_atom_site_label_3
_geom_torsion_atom_site_label_4
_geom_torsion
_geom_torsion_site_symmetry_1
_geom_torsion_site_symmetry_4
N1 Zn1 O1 C1 -10.2(3) . .
N2 Zn1 O1 C1 161.1(3) 2_756 .
N4 Zn1 O1 C1 -104.4(3) 3_656 .
N5 Zn1 O1 C1 80.2(4) 4_666 .
N1 Zn1 O1 Tb1 157.2(4) . .
N2 Zn1 O1 Tb1 -31.5(4) 2_756 .
N4 Zn1 O1 Tb1 63.0(4) 3_656 .
N5 Zn1 O1 Tb1 -112.4(4) 4_666 .
O3 Tb1 O1 C1 -122.3(4) 3_756 .
O2 Tb1 O1 C1 2.3(3) 3_756 .
O5 Tb1 O1 C1 62.3(3) . .
O6 Tb1 O1 C1 -74.8(3) . .
O7 Tb1 O1 C1 137.9(3) . .
O8 Tb1 O1 C1 112.5(3) . .
N3 Tb1 O1 C1 -149.2(3) 2_756 .
O2 Tb1 O1 C1 -8.5(3) . .
Tb1 Tb1 O1 C1 -3.1(3) 3_756 .
O3 Tb1 O1 Zn1 69.3(5) 3_756 .
O2 Tb1 O1 Zn1 -166.0(3) 3_756 .
O5 Tb1 O1 Zn1 -106.0(4) . .
O6 Tb1 O1 Zn1 116.9(4) . .
O7 Tb1 O1 Zn1 -30.4(4) . .
O8 Tb1 O1 Zn1 -55.8(4) . .
N3 Tb1 O1 Zn1 42.5(4) 2_756 .
O2 Tb1 O1 Zn1 -176.8(4) . .
Tb1 Tb1 O1 Zn1 -171.5(4) 3_756 .
O3 Tb1 O2 C1 146.7(3) 3_756 .
O2 Tb1 O2 C1 -162.0(4) 3_756 .
O5 Tb1 O2 C1 -82.6(3) . .
O6 Tb1 O2 C1 109.3(3) . .
O7 Tb1 O2 C1 -32.9(3) . .
O8 Tb1 O2 C1 -102.0(3) . .
N3 Tb1 O2 C1 51.4(3) 2_756 .
O1 Tb1 O2 C1 8.6(3) . .
Tb1 Tb1 O2 C1 -162.0(4) 3_756 .
O3 Tb1 O2 Tb1 -51.3(2) 3_756 3_756
O2 Tb1 O2 Tb1 0.0 3_756 3_756
O5 Tb1 O2 Tb1 79.35(16) . 3_756
O6 Tb1 O2 Tb1 -88.71(16) . 3_756
O7 Tb1 O2 Tb1 129.13(15) . 3_756
O8 Tb1 O2 Tb1 60.0(2) . 3_756
N3 Tb1 O2 Tb1 -146.64(15) 2_756 3_756
O1 Tb1 O2 Tb1 170.6(2) . 3_756
O3 Tb1 O5 C11 56.5(6) 3_756 .
O2 Tb1 O5 C11 3.9(5) 3_756 .
O6 Tb1 O5 C11 -59.2(6) . .
O7 Tb1 O5 C11 146.8(6) . .
O8 Tb1 O5 C11 91.5(5) . .
N3 Tb1 O5 C11 -176.5(5) 2_756 .
O2 Tb1 O5 C11 -74.3(5) . .
O1 Tb1 O5 C11 -126.9(5) . .
Tb1 Tb1 O5 C11 -36.4(5) 3_756 .
O3 Tb1 O6 C11 -97.3(5) 3_756 3_756
O2 Tb1 O6 C11 -18.5(5) 3_756 3_756
O5 Tb1 O6 C11 41.2(5) . 3_756
O7 Tb1 O6 C11 174.3(4) . 3_756
O8 Tb1 O6 C11 -84.0(5) . 3_756
N3 Tb1 O6 C11 -176.9(5) 2_756 3_756
O2 Tb1 O6 C11 56.3(5) . 3_756
O1 Tb1 O6 C11 105.9(5) . 3_756
Tb1 Tb1 O6 C11 19.5(4) 3_756 3_756
O3 Tb1 O7 C17 56.3(4) 3_756 .
O2 Tb1 O7 C17 -26.7(5) 3_756 .
O5 Tb1 O7 C17 -77.4(4) . .
O6 Tb1 O7 C17 136.3(4) . .
O8 Tb1 O7 C17 0.7(4) . .
N3 Tb1 O7 C17 127.4(4) 2_756 .
O2 Tb1 O7 C17 -124.0(4) . .
O1 Tb1 O7 C17 -155.0(4) . .
Tb1 Tb1 O7 C17 -81.8(4) 3_756 .
O3 Tb1 O8 C17 -121.8(4) 3_756 .
O2 Tb1 O8 C17 159.0(4) 3_756 .
O5 Tb1 O8 C17 83.7(4) . .
O6 Tb1 O8 C17 -135.5(4) . .
O7 Tb1 O8 C17 -0.7(4) . .
N3 Tb1 O8 C17 -52.8(4) 2_756 .
O2 Tb1 O8 C17 102.4(4) . .
O1 Tb1 O8 C17 31.6(5) . .
Tb1 Tb1 O8 C17 134.6(4) 3_756 .
O4 Zn1 N1 C5 3.2(6) 2_756 .
N2 Zn1 N1 C5 49.3(12) 2_756 .
N4 Zn1 N1 C5 -89.7(6) 3_656 .
N5 Zn1 N1 C5 97.7(6) 4_666 .
O1 Zn1 N1 C5 -175.5(6) . .
O4 Zn1 N1 C2 -174.4(4) 2_756 .
N2 Zn1 N1 C2 -128.3(8) 2_756 .
N4 Zn1 N1 C2 92.8(4) 3_656 .
N5 Zn1 N1 C2 -79.9(4) 4_666 .
O1 Zn1 N1 C2 6.9(4) . .
Tb1 O2 C1 O1 -156.1(5) 3_756 .
Tb1 O2 C1 O1 -15.6(5) . .
Tb1 O2 C1 C2 22.2(10) 3_756 .
Tb1 O2 C1 C2 162.7(4) . .
Zn1 O1 C1 O2 -170.1(4) . .
Tb1 O1 C1 O2 15.4(5) . .
Zn1 O1 C1 C2 11.6(6) . .
Tb1 O1 C1 C2 -162.9(4) . .
C5 N1 C2 C3 0.9(6) . .
Zn1 N1 C2 C3 179.3(3) . .
C5 N1 C2 C1 177.9(5) . .
Zn1 N1 C2 C1 -3.6(6) . .
O2 C1 C2 N1 175.8(5) . .
O1 C1 C2 N1 -6.0(7) . .
O2 C1 C2 C3 -8.0(9) . .
O1 C1 C2 C3 170.3(5) . .
C5 N2 C3 C2 2.4(6) . .
Zn1 N2 C3 C2 174.4(3) 2_746 .
C5 N2 C3 C4 -168.1(5) . .
Zn1 N2 C3 C4 4.0(6) 2_746 .
N1 C2 C3 N2 -2.1(6) . .
C1 C2 C3 N2 -178.6(6) . .
N1 C2 C3 C4 165.8(6) . .
C1 C2 C3 C4 -10.7(11) . .
Tb1 O3 C4 O4 -146.4(6) 3_756 .
Tb1 O3 C4 C3 38.7(12) 3_756 .
Zn1 O4 C4 O3 -170.5(5) 2_746 .
Zn1 O4 C4 C3 4.6(7) 2_746 .
N2 C3 C4 O3 169.3(5) . .
C2 C3 C4 O3 2.3(11) . .
N2 C3 C4 O4 -5.8(8) . .
C2 C3 C4 O4 -172.9(6) . .
C2 N1 C5 N2 0.7(6) . .
Zn1 N1 C5 N2 -177.0(4) . .
C2 N1 C5 C6 -172.4(5) . .
Zn1 N1 C5 C6 10.0(10) . .
C3 N2 C5 N1 -2.0(6) . .
Zn1 N2 C5 N1 -169.5(4) 2_746 .
C3 N2 C5 C6 171.6(5) . .
Zn1 N2 C5 C6 4.1(9) 2_746 .
N1 C5 C6 C7 36.4(9) . .
N2 C5 C6 C7 -136.2(6) . .
N1 C5 C6 C10 -152.1(5) . .
N2 C5 C6 C10 35.2(8) . .
C10 C6 C7 C8 1.0(9) . .
C5 C6 C7 C8 172.4(6) . .
C6 C7 C8 C9 -3.3(10) . .
C10 N3 C9 C8 2.6(10) . .
Tb1 N3 C9 C8 -158.0(6) 2_746 .
C7 C8 C9 N3 1.5(11) . .
C9 N3 C10 C6 -5.1(9) . .
Tb1 N3 C10 C6 157.6(4) 2_746 .
C7 C6 C10 N3 3.4(9) . .
C5 C6 C10 N3 -168.7(5) . .
Tb1 O5 C11 O6 36.0(9) . 3_756
Tb1 O5 C11 C12 -144.0(4) . .
O6 C11 C12 C16 179.3(6) 3_756 .
O5 C11 C12 C16 -0.7(8) . .
O6 C11 C12 C13 -1.8(9) 3_756 .
O5 C11 C12 C13 178.2(6) . .
C16 C12 C13 C14 2.0(9) . .
C11 C12 C13 C14 -176.9(6) . .
C15 N4 C14 C13 -1.2(10) . .
Zn1 N4 C14 C13 168.9(5) 3_656 .
C12 C13 C14 N4 -1.2(11) . .
C14 N4 C15 C16 2.8(9) . .
Zn1 N4 C15 C16 -167.8(5) 3_656 .
C13 C12 C16 C15 -0.5(10) . .
C11 C12 C16 C15 178.5(6) . .
N4 C15 C16 C12 -2.0(10) . .
Tb1 O7 C17 O8 -1.2(7) . .
Tb1 O7 C17 C18 178.9(5) . .
Tb1 O8 C17 O7 1.2(7) . .
Tb1 O8 C17 C18 -178.9(5) . .
O7 C17 C18 C22 -10.2(10) . .
O8 C17 C18 C22 169.9(7) . .
O7 C17 C18 C19 170.3(6) . .
O8 C17 C18 C19 -9.6(10) . .
C22 C18 C19 C20 -0.3(10) . .
C17 C18 C19 C20 179.1(6) . .
C21 N5 C20 C19 2.2(10) . .
Zn1 N5 C20 C19 -163.6(5) 4_465 .
C18 C19 C20 N5 -1.0(11) . .
C20 N5 C21 C22 -2.0(11) . .
Zn1 N5 C21 C22 164.5(6) 4_465 .
C19 C18 C22 C21 0.5(11) . .
C17 C18 C22 C21 -179.0(7) . .
N5 C21 C22 C18 0.7(12) . .
